data_9016751
loop_
_publ_author_name
'Prewitt, C. T.'
'Sueno, S.'
'Papike, J. J.'

_publ_section_title
;
 The crystal structures of high albite and monalbite at high temperatures
 T = 950 deg C
 feldspar
;
_journal_name_full 'American Mineralogist'
_journal_page_first 1213
_journal_page_last 1225
_journal_volume 61
_journal_year 1976
_chemical_compound_source Synthetic
_chemical_formula_sum 'Al Ca0.012 K0.005 Na0.983 O8 Si3'
_chemical_name_mineral Albite
_space_group_IT_number 2
_space_group_name_Hall '-C 1'
_space_group_name_H-M_alt 'C -1'
_symmetry_space_group_name_H-M 'C -1'
_cell_angle_alpha 91.161
_cell_angle_beta 116.169
_cell_angle_gamma 90.030
_cell_formula_units_Z 4
_cell_length_a 8.2508
_cell_length_b 12.9489
_cell_length_c 7.1431
_cell_volume 684.755
_database_code_amcsd 0000540
_diffrn_ambient_temperature 1223.15
_exptl_crystal_density_diffrn 2.546
_cod_data_source_file inputs/fixed/downloads/00/00621.cif
_cod_data_source_block 00621
_cod_original_formula_sum '(Na.983 Ca.012 K.005) (Si3 Al) O8'
_cod_database_code 9016751

loop_
_space_group_symop_operation_xyz
x,y,z
1/2+x,1/2+y,z
-x,-y,-z
1/2-x,1/2-y,-z

loop_
_atom_site_label
_atom_site_fract_x
_atom_site_fract_y
_atom_site_fract_z
_atom_site_occupancy
_atom_site_U_iso_or_equiv
_atom_site_type_symbol
_atom_site_attached_hydrogens
Na 0.27800 0.00190 0.13710 0.98300 0.14768 Na 0
Ca 0.27800 0.00190 0.13710 0.01200 0.14768 Ca 0
K 0.27800 0.00190 0.13710 0.00500 0.14768 K 0
Si1o 0.00860 0.17460 0.22100 0.75000 0.02748 Si 0
Al1o 0.00860 0.17460 0.22100 0.25000 0.02748 Al 0
Si1m 0.00720 0.81940 0.22530 0.75000 0.02736 Si 0
Al1m 0.00720 0.81940 0.22530 0.25000 0.02736 Al 0
Si2o 0.69510 0.11410 0.33630 0.75000 0.02786 Si 0
Al2o 0.69510 0.11410 0.33630 0.25000 0.02786 Al 0
Si2m 0.69380 0.88200 0.34650 0.75000 0.02799 Si 0
Al2m 0.69380 0.88200 0.34650 0.25000 0.02799 Al 0
Oa1 0.00160 0.13800 0.99520 1.00000 0.05041 O 0
Oa2 0.60330 0.99710 0.28310 1.00000 0.04078 O 0
Obo 0.82260 0.12820 0.21690 1.00000 0.05725 O 0
Obm 0.82220 0.85930 0.23230 1.00000 0.06016 O 0
Oco 0.02390 0.30050 0.26190 1.00000 0.04800 O 0
Ocm 0.02470 0.69330 0.24550 1.00000 0.04927 O 0
Odo 0.18940 0.11980 0.40010 1.00000 0.05155 O 0
Odm 0.18810 0.87360 0.41170 1.00000 0.05231 O 0

loop_
_cod_changelog_entry_id
_cod_changelog_entry_author
_cod_changelog_entry_date
_cod_changelog_entry_text
1
;cod-tools version 3.8.0
Id: cif_guess_AMCSD_atom_types 9581 2023-05-17 12:35:41Z saulius
;
2023-05-18T11:43:09+03:00
;Derived atom types and hydrogen counts
from atom names that follow the AMCSD naming convention
(Wat == water, O-H == hydroxyl).
;

loop_
_cod_related_entry_id
_cod_related_entry_database
_cod_related_entry_code
1 AMCSD 0000540
